data_1521099
loop_
_publ_author_name
'Guo, G.-C.'
'Wang, Q.-M.'
'Mak, T. C. W.'

_publ_section_title
;
 Structure refinement and Raman spectrum of silver azide
;
_journal_issue 5
_journal_name_full 'Journal of Chemical Crystallography'
_journal_page_first 561
_journal_page_last 564
_journal_paper_doi 10.1023/A:1009544702195
_journal_volume 29
_journal_year 1999
_chemical_formula_sum 'Ag N3'
_space_group_IT_number 72
_symmetry_space_group_name_Hall '-I 2 2c'
_symmetry_space_group_name_H-M 'I b a m'
_cell_angle_alpha 90
_cell_angle_beta 90
_cell_angle_gamma 90
_cell_formula_units_Z 4
_cell_length_a 5.6
_cell_length_b 5.98
_cell_length_c 5.998
_cell_volume 200.861
_citation_journal_id_ASTM JCCYEV
_cod_data_source_file Guo_JCCYEV_1999_66.cif
_cod_data_source_block Ag1N3
_cod_original_formula_sum 'Ag1 N3'
_cod_database_code 1521099

loop_
_symmetry_equiv_pos_as_xyz
x,y,z
-x,-y,z
x,-y,-z+1/2
-x,y,-z+1/2
-x,-y,-z
x,y,-z
-x,y,z-1/2
x,-y,z-1/2
x+1/2,y+1/2,z+1/2
-x+1/2,-y+1/2,z+1/2
x+1/2,-y+1/2,-z+1
-x+1/2,y+1/2,-z+1
-x+1/2,-y+1/2,-z+1/2
x+1/2,y+1/2,-z+1/2
-x+1/2,y+1/2,z
x+1/2,-y+1/2,z

loop_
_atom_site_label
_atom_site_type_symbol
_atom_site_fract_x
_atom_site_fract_y
_atom_site_fract_z
_atom_site_occupancy
_atom_site_U_iso_or_equiv
N1 N 0.5 0.5 0.5 1 0.0
N2 N 0.6578 0.6327 0.5 1 0.0
Ag1 Ag+1 0 0.5 0.25 1 0.0
